data_2234256
loop_
_publ_author_name
'Mouas, Nardjes'
'Merazig, Hocine'
'Daran, Jean-Claude'
'Manoury, Eric'

_publ_section_title
;
 <i>rac</i>-{[2-(Diphenylthiophosphoryl)ferrocenyl]methyl}dimethylammonium
 diphenyldithiophosphinate
;
_journal_coeditor_code HP2031
_journal_issue 4
_journal_name_full 'Acta Crystallographica Section E'
_journal_page_first m381
_journal_page_last m382
_journal_paper_doi 10.1107/S1600536812009129
_journal_volume 68
_journal_year 2012
_chemical_formula_iupac '[Fe (C5 H5) (C20 H22 N P S)] (C12 H10 P S2)'
_chemical_formula_moiety 'C25 H27 Fe N P S +, C12 H10 P S2 -'
_chemical_formula_sum 'C37 H37 Fe N P2 S3'
_chemical_formula_weight 709.65
_chemical_name_systematic
;
<i>rac</i>-{[2-(Diphenylthiophosphoryl)ferrocenyl]methyl}dimethylammonium
diphenyldithiophosphinate
;
_space_group_IT_number 14
_symmetry_cell_setting monoclinic
_symmetry_space_group_name_Hall '-P 2ybc'
_symmetry_space_group_name_H-M 'P 1 21/c 1'
_atom_sites_solution_hydrogens geom
_atom_sites_solution_primary direct
_atom_sites_solution_secondary difmap
_audit_creation_method SHELXL-97
_cell_angle_alpha 90.00
_cell_angle_beta 112.557(2)
_cell_angle_gamma 90.00
_cell_formula_units_Z 4
_cell_length_a 14.7800(3)
_cell_length_b 18.3770(3)
_cell_length_c 13.6318(3)
_cell_measurement_reflns_used 11690
_cell_measurement_temperature 180(2)
_cell_measurement_theta_max 29.11
_cell_measurement_theta_min 2.98
_cell_volume 3419.31(13)
_computing_cell_refinement 'CrysAlisPro (Agilent, 2011)'
_computing_data_collection 'CrysAlisPro (Agilent, 2011)'
_computing_data_reduction 'CrysAlisPro (Agilent, 2011)'
_computing_molecular_graphics 'ORTEPIII (Burnett & Johnson, 1996) and ORTEP-3 for Windows (Farrugia, 1997)'
_computing_publication_material 'SHELXL97 (Sheldrick, 2008) and PLATON (Spek, 2009)'
_computing_structure_refinement 'SHELXL97 (Sheldrick, 2008)'
_computing_structure_solution 'SIR-97 (Altomare <i>et al.</i>, 1999)'
_diffrn_ambient_temperature 180(2)
_diffrn_detector_area_resol_mean 16.1978
_diffrn_measured_fraction_theta_full 0.994
_diffrn_measured_fraction_theta_max 0.994
_diffrn_measurement_device_type 'Agilent Xcalibur Eos Gemini ultra'
_diffrn_measurement_method '\w scans'
_diffrn_radiation_monochromator graphite
_diffrn_radiation_source 'Enhance (Mo) X-ray Source'
_diffrn_radiation_type MoK\a
_diffrn_radiation_wavelength 0.71073
_diffrn_reflns_av_R_equivalents 0.0315
_diffrn_reflns_av_sigmaI/netI 0.0243
_diffrn_reflns_limit_h_max 18
_diffrn_reflns_limit_h_min -18
_diffrn_reflns_limit_k_max 23
_diffrn_reflns_limit_k_min -23
_diffrn_reflns_limit_l_max 16
_diffrn_reflns_limit_l_min -17
_diffrn_reflns_number 37299
_diffrn_reflns_theta_full 27.10
_diffrn_reflns_theta_max 27.10
_diffrn_reflns_theta_min 2.98
_exptl_absorpt_coefficient_mu 0.746
_exptl_absorpt_correction_T_max 1.00000
_exptl_absorpt_correction_T_min 0.81543
_exptl_absorpt_correction_type multi-scan
_exptl_absorpt_process_details
;
(SCALE3 ABSPACK in
CrysAlisPro; Agilent, 2011)
;
_exptl_crystal_colour brown
_exptl_crystal_density_diffrn 1.379
_exptl_crystal_density_method 'not measured'
_exptl_crystal_description box
_exptl_crystal_F_000 1480
_exptl_crystal_size_max 0.38
_exptl_crystal_size_mid 0.13
_exptl_crystal_size_min 0.06
_refine_diff_density_max 0.493
_refine_diff_density_min -0.274
_refine_ls_extinction_method none
_refine_ls_goodness_of_fit_ref 1.050
_refine_ls_hydrogen_treatment mixed
_refine_ls_matrix_type full
_refine_ls_number_parameters 402
_refine_ls_number_reflns 7498
_refine_ls_number_restraints 0
_refine_ls_restrained_S_all 1.050
_refine_ls_R_factor_all 0.0400
_refine_ls_R_factor_gt 0.0310
_refine_ls_shift/su_max 0.001
_refine_ls_shift/su_mean 0.000
_refine_ls_structure_factor_coef Fsqd
_refine_ls_weighting_details 'calc w=1/[\s^2^(Fo^2^)+(0.0316P)^2^+2.1534P] where P=(Fo^2^+2Fc^2^)/3'
_refine_ls_weighting_scheme calc
_refine_ls_wR_factor_gt 0.0728
_refine_ls_wR_factor_ref 0.0785
_reflns_number_gt 6435
_reflns_number_total 7498
_reflns_threshold_expression I>2\s(I)
_cod_data_source_file hp2031.cif
_cod_data_source_block I
_cod_original_cell_volume 3419.31(12)
_cod_original_sg_symbol_H-M 'P 21/c'
_cod_database_code 2234256
_cod_database_fobs_code 2234256

loop_
_symmetry_equiv_pos_as_xyz
'x, y, z'
'-x, y+1/2, -z+1/2'
'-x, -y, -z'
'x, -y-1/2, z-1/2'

loop_
_atom_site_type_symbol
_atom_site_label
_atom_site_fract_x
_atom_site_fract_y
_atom_site_fract_z
_atom_site_U_iso_or_equiv
_atom_site_adp_type
_atom_site_calc_flag
_atom_site_refinement_flags
_atom_site_occupancy
_atom_site_symmetry_multiplicity
Fe Fe1 0.892126(18) 0.295821(13) 0.56329(2) 0.02385(7) Uani d . 1 1
S S1 0.62046(3) 0.37182(3) 0.53349(4) 0.03057(11) Uani d . 1 1
P P1 0.69099(3) 0.40945(2) 0.44871(3) 0.02035(10) Uani d . 1 1
N N1 0.92524(11) 0.49481(8) 0.74750(11) 0.0221(3) Uani d . 1 1
H H1 0.9858(16) 0.4861(11) 0.7672(16) 0.027 Uiso d . 1 1
C C1 0.81988(12) 0.38914(9) 0.49855(13) 0.0199(3) Uani d . 1 1
C C2 0.89066(12) 0.40119(9) 0.60503(13) 0.0203(3) Uani d . 1 1
C C3 0.98477(12) 0.38249(10) 0.60566(14) 0.0251(4) Uani d . 1 1
H H3 1.0451 0.3854 0.6653 0.030 Uiso calc R 1 1
C C4 0.97303(13) 0.35884(10) 0.50256(15) 0.0278(4) Uani d . 1 1
H H4 1.0241 0.3430 0.4815 0.033 Uiso calc R 1 1
C C5 0.87217(12) 0.36281(10) 0.43610(14) 0.0251(4) Uani d . 1 1
H H5 0.8441 0.3502 0.3630 0.030 Uiso calc R 1 1
C C6 0.83827(17) 0.23364(11) 0.65368(19) 0.0417(5) Uani d . 1 1
H H6 0.8017 0.2508 0.6931 0.050 Uiso calc R 1 1
C C7 0.79979(18) 0.20995(12) 0.5482(2) 0.0491(6) Uani d . 1 1
H H7 0.7323 0.2083 0.5030 0.059 Uiso calc R 1 1
C C8 0.8793(2) 0.18870(12) 0.5202(2) 0.0552(7) Uani d . 1 1
H H8 0.8744 0.1700 0.4534 0.066 Uiso calc R 1 1
C C9 0.96609(18) 0.20020(12) 0.6086(2) 0.0491(6) Uani d . 1 1
H H9 1.0306 0.1911 0.6124 0.059 Uiso calc R 1 1
C C10 0.94077(17) 0.22754(12) 0.69090(19) 0.0445(5) Uani d . 1 1
H H10 0.9855 0.2399 0.7602 0.053 Uiso calc R 1 1
C C21 0.87113(13) 0.42619(9) 0.69984(13) 0.0233(4) Uani d . 1 1
H H21A 0.8908 0.3873 0.7543 0.028 Uiso calc R 1 1
H H21B 0.7999 0.4345 0.6784 0.028 Uiso calc R 1 1
C C22 0.90524(15) 0.51676(12) 0.84249(15) 0.0342(4) Uani d . 1 1
H H22A 0.9459 0.5588 0.8764 0.051 Uiso calc R 1 1
H H22B 0.9207 0.4762 0.8929 0.051 Uiso calc R 1 1
H H22C 0.8359 0.5297 0.8206 0.051 Uiso calc R 1 1
C C23 0.90543(15) 0.55545(10) 0.67055(15) 0.0333(4) Uani d . 1 1
H H23A 0.8359 0.5685 0.6448 0.050 Uiso calc R 1 1
H H23B 0.9219 0.5403 0.6105 0.050 Uiso calc R 1 1
H H23C 0.9454 0.5976 0.7054 0.050 Uiso calc R 1 1
C C111 0.69061(12) 0.50804(9) 0.44182(12) 0.0207(3) Uani d . 1 1
C C112 0.63090(13) 0.54821(10) 0.48002(14) 0.0269(4) Uani d . 1 1
H H112 0.5868 0.5238 0.5045 0.032 Uiso calc R 1 1
C C113 0.63565(14) 0.62385(11) 0.48240(15) 0.0330(4) Uani d . 1 1
H H113 0.5949 0.6510 0.5084 0.040 Uiso calc R 1 1
C C114 0.69980(15) 0.65936(11) 0.44694(15) 0.0336(4) Uani d . 1 1
H H114 0.7040 0.7110 0.4500 0.040 Uiso calc R 1 1
C C115 0.75816(13) 0.61995(10) 0.40692(14) 0.0288(4) Uani d . 1 1
H H115 0.8008 0.6447 0.3809 0.035 Uiso calc R 1 1
C C116 0.75428(12) 0.54460(10) 0.40491(13) 0.0243(4) Uani d . 1 1
H H116 0.7950 0.5177 0.3784 0.029 Uiso calc R 1 1
C C121 0.64309(12) 0.37339(10) 0.31452(13) 0.0240(4) Uani d . 1 1
C C122 0.63419(15) 0.41465(12) 0.22647(15) 0.0356(5) Uani d . 1 1
H H122 0.6536 0.4643 0.2346 0.043 Uiso calc R 1 1
C C123 0.59665(17) 0.38328(13) 0.12585(16) 0.0437(5) Uani d . 1 1
H H123 0.5905 0.4117 0.0654 0.052 Uiso calc R 1 1
C C124 0.56839(15) 0.31161(13) 0.11324(16) 0.0390(5) Uani d . 1 1
H H124 0.5427 0.2907 0.0443 0.047 Uiso calc R 1 1
C C125 0.57726(16) 0.27025(12) 0.20011(16) 0.0410(5) Uani d . 1 1
H H125 0.5582 0.2205 0.1914 0.049 Uiso calc R 1 1
C C126 0.61405(15) 0.30098(11) 0.30073(15) 0.0350(4) Uani d . 1 1
H H126 0.6194 0.2723 0.3607 0.042 Uiso calc R 1 1
P P2 1.19253(3) 0.42161(3) 0.91598(3) 0.02193(10) Uani d . 1 1
S S21 1.15395(3) 0.50508(3) 0.81403(4) 0.02754(10) Uani d . 1 1
S S22 1.08593(3) 0.36503(3) 0.93493(4) 0.03142(11) Uani d . 1 1
C C211 1.26918(13) 0.36027(10) 0.87503(13) 0.0263(4) Uani d . 1 1
C C212 1.35891(14) 0.38428(12) 0.87664(15) 0.0333(4) Uani d . 1 1
H H212 1.3819 0.4316 0.9022 0.040 Uiso calc R 1 1
C C213 1.41491(15) 0.33888(14) 0.84076(16) 0.0422(5) Uani d . 1 1
H H213 1.4762 0.3553 0.8417 0.051 Uiso calc R 1 1
C C214 1.38169(17) 0.26997(13) 0.80366(17) 0.0452(6) Uani d . 1 1
H H214 1.4204 0.2390 0.7795 0.054 Uiso calc R 1 1
C C215 1.29285(18) 0.24609(12) 0.80160(18) 0.0445(5) Uani d . 1 1
H H215 1.2699 0.1988 0.7755 0.053 Uiso calc R 1 1
C C216 1.23679(16) 0.29114(11) 0.83768(16) 0.0346(4) Uani d . 1 1
H H216 1.1757 0.2744 0.8367 0.042 Uiso calc R 1 1
C C221 1.27607(12) 0.45558(10) 1.04489(13) 0.0227(3) Uani d . 1 1
C C222 1.32713(14) 0.40705(11) 1.12579(15) 0.0310(4) Uani d . 1 1
H H222 1.3217 0.3562 1.1124 0.037 Uiso calc R 1 1
C C223 1.38586(15) 0.43272(12) 1.22579(15) 0.0369(5) Uani d . 1 1
H H223 1.4207 0.3994 1.2806 0.044 Uiso calc R 1 1
C C224 1.39368(15) 0.50654(13) 1.24572(16) 0.0392(5) Uani d . 1 1
H H224 1.4336 0.5240 1.3143 0.047 Uiso calc R 1 1
C C225 1.34355(16) 0.55488(12) 1.16604(17) 0.0411(5) Uani d . 1 1
H H225 1.3486 0.6057 1.1800 0.049 Uiso calc R 1 1
C C226 1.28564(14) 0.52961(11) 1.06545(15) 0.0324(4) Uani d . 1 1
H H226 1.2524 0.5632 1.0105 0.039 Uiso calc R 1 1

loop_
_atom_site_aniso_label
_atom_site_aniso_U_11
_atom_site_aniso_U_22
_atom_site_aniso_U_33
_atom_site_aniso_U_12
_atom_site_aniso_U_13
_atom_site_aniso_U_23
Fe1 0.02534(13) 0.01906(13) 0.02753(14) 0.00148(10) 0.01055(10) -0.00295(10)
S1 0.0301(2) 0.0363(3) 0.0316(2) -0.00764(19) 0.0189(2) -0.0016(2)
P1 0.0183(2) 0.0243(2) 0.0188(2) -0.00269(16) 0.00753(16) -0.00222(17)
N1 0.0195(7) 0.0237(8) 0.0208(7) 0.0004(6) 0.0052(6) -0.0052(6)
C1 0.0196(8) 0.0202(8) 0.0193(8) -0.0019(6) 0.0066(6) -0.0009(6)
C2 0.0205(8) 0.0175(8) 0.0216(8) -0.0003(6) 0.0065(6) -0.0012(6)
C3 0.0207(8) 0.0263(9) 0.0261(9) -0.0017(7) 0.0065(7) -0.0037(7)
C4 0.0232(9) 0.0320(10) 0.0320(9) -0.0003(7) 0.0147(7) -0.0034(8)
C5 0.0242(8) 0.0298(10) 0.0228(8) -0.0024(7) 0.0105(7) -0.0039(7)
C6 0.0528(13) 0.0252(10) 0.0573(14) 0.0024(9) 0.0323(11) 0.0078(10)
C7 0.0445(13) 0.0244(11) 0.0664(16) -0.0087(9) 0.0081(11) 0.0080(10)
C8 0.095(2) 0.0198(11) 0.0596(15) -0.0031(11) 0.0390(15) -0.0102(10)
C9 0.0495(13) 0.0270(11) 0.0766(17) 0.0154(10) 0.0308(13) 0.0101(11)
C10 0.0504(13) 0.0305(11) 0.0454(13) 0.0038(10) 0.0104(10) 0.0131(10)
C21 0.0243(8) 0.0238(9) 0.0216(8) -0.0033(7) 0.0086(7) -0.0035(7)
C22 0.0364(10) 0.0397(12) 0.0281(10) 0.0009(9) 0.0141(8) -0.0110(8)
C23 0.0406(11) 0.0225(9) 0.0299(10) -0.0012(8) 0.0059(8) -0.0013(8)
C111 0.0172(7) 0.0249(9) 0.0168(8) -0.0005(6) 0.0028(6) -0.0013(6)
C112 0.0204(8) 0.0344(10) 0.0260(9) 0.0007(7) 0.0089(7) -0.0031(8)
C113 0.0310(10) 0.0329(11) 0.0337(10) 0.0072(8) 0.0110(8) -0.0047(8)
C114 0.0400(11) 0.0246(10) 0.0298(10) 0.0038(8) 0.0063(8) 0.0006(8)
C115 0.0294(9) 0.0301(10) 0.0239(9) -0.0017(8) 0.0070(7) 0.0051(8)
C116 0.0225(8) 0.0294(10) 0.0198(8) 0.0017(7) 0.0069(7) 0.0016(7)
C121 0.0175(8) 0.0314(10) 0.0222(8) -0.0013(7) 0.0066(7) -0.0038(7)
C122 0.0423(11) 0.0375(11) 0.0255(9) -0.0113(9) 0.0113(8) -0.0036(8)
C123 0.0531(13) 0.0522(14) 0.0232(10) -0.0094(11) 0.0116(9) -0.0021(9)
C124 0.0370(11) 0.0500(13) 0.0253(10) -0.0004(9) 0.0067(8) -0.0122(9)
C125 0.0469(12) 0.0334(11) 0.0346(11) -0.0028(9) 0.0065(9) -0.0112(9)
C126 0.0419(11) 0.0319(11) 0.0253(9) -0.0036(9) 0.0062(8) -0.0035(8)
P2 0.0210(2) 0.0259(2) 0.0184(2) 0.00091(17) 0.00710(17) -0.00071(17)
S21 0.0231(2) 0.0321(2) 0.0252(2) 0.00201(17) 0.00693(17) 0.00576(18)
S22 0.0290(2) 0.0373(3) 0.0304(2) -0.00756(19) 0.01418(19) -0.0032(2)
C211 0.0293(9) 0.0309(10) 0.0186(8) 0.0077(7) 0.0092(7) 0.0034(7)
C212 0.0287(9) 0.0449(12) 0.0258(9) 0.0048(8) 0.0099(8) -0.0001(8)
C213 0.0302(10) 0.0665(16) 0.0306(10) 0.0127(10) 0.0125(8) 0.0051(10)
C214 0.0535(14) 0.0518(14) 0.0335(11) 0.0283(11) 0.0203(10) 0.0081(10)
C215 0.0653(15) 0.0314(11) 0.0420(12) 0.0142(10) 0.0262(11) 0.0040(10)
C216 0.0433(11) 0.0297(10) 0.0348(10) 0.0054(8) 0.0194(9) 0.0023(8)
C221 0.0208(8) 0.0279(9) 0.0208(8) 0.0004(7) 0.0094(7) -0.0005(7)
C222 0.0329(10) 0.0311(10) 0.0261(9) 0.0041(8) 0.0083(8) 0.0011(8)
C223 0.0311(10) 0.0492(13) 0.0233(9) 0.0060(9) 0.0025(8) 0.0026(9)
C224 0.0309(10) 0.0545(14) 0.0273(10) -0.0090(9) 0.0056(8) -0.0116(9)
C225 0.0453(12) 0.0336(11) 0.0393(12) -0.0096(9) 0.0105(10) -0.0101(9)
C226 0.0347(10) 0.0292(10) 0.0297(10) -0.0028(8) 0.0083(8) -0.0005(8)

loop_
_atom_type_symbol
_atom_type_description
_atom_type_scat_dispersion_real
_atom_type_scat_dispersion_imag
_atom_type_scat_source
C C 0.0033 0.0016 'International Tables Vol C Tables 4.2.6.8 and 6.1.1.4'
H H 0.0000 0.0000 'International Tables Vol C Tables 4.2.6.8 and 6.1.1.4'
N N 0.0061 0.0033 'International Tables Vol C Tables 4.2.6.8 and 6.1.1.4'
P P 0.1023 0.0942 'International Tables Vol C Tables 4.2.6.8 and 6.1.1.4'
S S 0.1246 0.1234 'International Tables Vol C Tables 4.2.6.8 and 6.1.1.4'
Fe Fe 0.3463 0.8444 'International Tables Vol C Tables 4.2.6.8 and 6.1.1.4'

loop_
_geom_angle_atom_site_label_1
_geom_angle_atom_site_label_2
_geom_angle_atom_site_label_3
_geom_angle
C2 Fe1 C1 41.73(6)
C2 Fe1 C3 41.28(7)
C1 Fe1 C3 69.34(7)
C2 Fe1 C9 143.50(9)
C1 Fe1 C9 172.17(9)
C3 Fe1 C9 111.40(9)
C2 Fe1 C10 112.82(8)
C1 Fe1 C10 147.52(8)
C3 Fe1 C10 105.12(9)
C9 Fe1 C10 40.31(10)
C2 Fe1 C8 174.18(10)
C1 Fe1 C8 135.46(10)
C3 Fe1 C8 144.53(10)
C9 Fe1 C8 40.11(11)
C10 Fe1 C8 67.38(10)
C2 Fe1 C7 133.57(9)
C1 Fe1 C7 112.83(8)
C3 Fe1 C7 169.60(9)
C9 Fe1 C7 67.94(10)
C10 Fe1 C7 67.32(10)
C8 Fe1 C7 40.72(11)
C2 Fe1 C6 108.42(8)
C1 Fe1 C6 118.04(8)
C3 Fe1 C6 129.75(9)
C9 Fe1 C6 67.90(9)
C10 Fe1 C6 40.19(9)
C8 Fe1 C6 67.73(10)
C7 Fe1 C6 39.91(10)
C2 Fe1 C5 69.49(7)
C1 Fe1 C5 41.12(7)
C3 Fe1 C5 68.49(7)
C9 Fe1 C5 131.32(9)
C10 Fe1 C5 168.16(8)
C8 Fe1 C5 111.59(9)
C7 Fe1 C5 120.23(9)
C6 Fe1 C5 151.38(8)
C2 Fe1 C4 69.14(7)
C1 Fe1 C4 68.87(7)
C3 Fe1 C4 40.56(7)
C9 Fe1 C4 106.34(9)
C10 Fe1 C4 128.44(9)
C8 Fe1 C4 115.60(9)
C7 Fe1 C4 149.79(9)
C6 Fe1 C4 167.51(9)
C5 Fe1 C4 40.42(7)
C1 P1 C111 102.03(8)
C1 P1 C121 104.60(8)
C111 P1 C121 108.68(8)
C1 P1 S1 115.51(6)
C111 P1 S1 113.07(6)
C121 P1 S1 112.11(6)
C23 N1 C22 111.15(15)
C23 N1 C21 113.45(13)
C22 N1 C21 110.67(14)
C23 N1 H1 105.4(14)
C22 N1 H1 108.3(14)
C21 N1 H1 107.5(14)
C5 C1 C2 107.49(14)
C5 C1 P1 125.37(13)
C2 C1 P1 126.99(12)
C5 C1 Fe1 70.16(10)
C2 C1 Fe1 68.65(9)
P1 C1 Fe1 129.96(9)
C3 C2 C1 107.29(14)
C3 C2 C21 125.22(15)
C1 C2 C21 127.46(15)
C3 C2 Fe1 69.87(10)
C1 C2 Fe1 69.63(9)
C21 C2 Fe1 124.22(12)
C4 C3 C2 108.61(15)
C4 C3 Fe1 70.43(10)
C2 C3 Fe1 68.85(10)
C4 C3 H3 125.7
C2 C3 H3 125.7
Fe1 C3 H3 126.6
C3 C4 C5 108.46(15)
C3 C4 Fe1 69.01(10)
C5 C4 Fe1 69.80(10)
C3 C4 H4 125.8
C5 C4 H4 125.8
Fe1 C4 H4 127.0
C4 C5 C1 108.15(15)
C4 C5 Fe1 69.79(11)
C1 C5 Fe1 68.72(10)
C4 C5 H5 125.9
C1 C5 H5 125.9
Fe1 C5 H5 127.1
C7 C6 C10 107.7(2)
C7 C6 Fe1 69.75(13)
C10 C6 Fe1 69.42(12)
C7 C6 H6 126.2
C10 C6 H6 126.2
Fe1 C6 H6 126.2
C6 C7 C8 108.0(2)
C6 C7 Fe1 70.33(12)
C8 C7 Fe1 69.55(13)
C6 C7 H7 126.0
C8 C7 H7 126.0
Fe1 C7 H7 125.7
C9 C8 C7 107.9(2)
C9 C8 Fe1 69.72(13)
C7 C8 Fe1 69.73(12)
C9 C8 H8 126.1
C7 C8 H8 126.1
Fe1 C8 H8 126.1
C8 C9 C10 107.8(2)
C8 C9 Fe1 70.17(13)
C10 C9 Fe1 69.96(12)
C8 C9 H9 126.1
C10 C9 H9 126.1
Fe1 C9 H9 125.3
C9 C10 C6 108.7(2)
C9 C10 Fe1 69.74(13)
C6 C10 Fe1 70.40(12)
C9 C10 H10 125.6
C6 C10 H10 125.6
Fe1 C10 H10 125.8
C2 C21 N1 112.54(14)
C2 C21 H21A 109.1
N1 C21 H21A 109.1
C2 C21 H21B 109.1
N1 C21 H21B 109.1
H21A C21 H21B 107.8
N1 C22 H22A 109.5
N1 C22 H22B 109.5
H22A C22 H22B 109.5
N1 C22 H22C 109.5
H22A C22 H22C 109.5
H22B C22 H22C 109.5
N1 C23 H23A 109.5
N1 C23 H23B 109.5
H23A C23 H23B 109.5
N1 C23 H23C 109.5
H23A C23 H23C 109.5
H23B C23 H23C 109.5
C112 C111 C116 119.31(17)
C112 C111 P1 119.92(13)
C116 C111 P1 120.64(13)
C113 C112 C111 120.24(17)
C113 C112 H112 119.9
C111 C112 H112 119.9
C114 C113 C112 119.92(18)
C114 C113 H113 120.0
C112 C113 H113 120.0
C113 C114 C115 120.27(18)
C113 C114 H114 119.9
C115 C114 H114 119.9
C116 C115 C114 120.12(18)
C116 C115 H115 119.9
C114 C115 H115 119.9
C115 C116 C111 120.11(17)
C115 C116 H116 119.9
C111 C116 H116 119.9
C122 C121 C126 119.11(17)
C122 C121 P1 123.04(14)
C126 C121 P1 117.85(14)
C121 C122 C123 119.84(19)
C121 C122 H122 120.1
C123 C122 H122 120.1
C124 C123 C122 120.5(2)
C124 C123 H123 119.7
C122 C123 H123 119.7
C125 C124 C123 120.03(19)
C125 C124 H124 120.0
C123 C124 H124 120.0
C124 C125 C126 120.0(2)
C124 C125 H125 120.0
C126 C125 H125 120.0
C125 C126 C121 120.50(19)
C125 C126 H126 119.7
C121 C126 H126 119.7
C221 P2 C211 103.57(8)
C221 P2 S22 109.33(6)
C211 P2 S22 109.40(7)
C221 P2 S21 108.27(6)
C211 P2 S21 107.77(6)
S22 P2 S21 117.58(3)
C216 C211 C212 119.37(18)
C216 C211 P2 120.67(15)
C212 C211 P2 119.88(15)
C213 C212 C211 119.8(2)
C213 C212 H212 120.1
C211 C212 H212 120.1
C214 C213 C212 120.2(2)
C214 C213 H213 119.9
C212 C213 H213 119.9
C215 C214 C213 120.2(2)
C215 C214 H214 119.9
C213 C214 H214 119.9
C214 C215 C216 119.8(2)
C214 C215 H215 120.1
C216 C215 H215 120.1
C211 C216 C215 120.6(2)
C211 C216 H216 119.7
C215 C216 H216 119.7
C226 C221 C222 119.09(17)
C226 C221 P2 120.61(14)
C222 C221 P2 120.22(14)
C223 C222 C221 120.29(19)
C223 C222 H222 119.9
C221 C222 H222 119.9
C224 C223 C222 120.08(19)
C224 C223 H223 120.0
C222 C223 H223 120.0
C225 C224 C223 119.96(19)
C225 C224 H224 120.0
C223 C224 H224 120.0
C224 C225 C226 120.3(2)
C224 C225 H225 119.9
C226 C225 H225 119.9
C221 C226 C225 120.31(19)
C221 C226 H226 119.8
C225 C226 H226 119.8

loop_
_geom_bond_atom_site_label_1
_geom_bond_atom_site_label_2
_geom_bond_distance
Fe1 C2 2.0208(17)
Fe1 C1 2.0340(17)
Fe1 C3 2.0344(18)
Fe1 C9 2.036(2)
Fe1 C10 2.039(2)
Fe1 C8 2.042(2)
Fe1 C7 2.044(2)
Fe1 C6 2.052(2)
Fe1 C5 2.0533(18)
Fe1 C4 2.0532(18)
S1 P1 1.9557(6)
P1 C1 1.7992(17)
P1 C111 1.8141(18)
P1 C121 1.8146(17)
N1 C23 1.481(2)
N1 C22 1.490(2)
N1 C21 1.501(2)
N1 H1 0.85(2)
C1 C5 1.436(2)
C1 C2 1.444(2)
C2 C3 1.430(2)
C2 C21 1.500(2)
C3 C4 1.417(2)
C3 H3 0.9500
C4 C5 1.419(2)
C4 H4 0.9500
C5 H5 0.9500
C6 C7 1.398(3)
C6 C10 1.405(3)
C6 H6 0.9500
C7 C8 1.422(4)
C7 H7 0.9500
C8 C9 1.399(4)
C8 H8 0.9500
C9 C10 1.404(3)
C9 H9 0.9500
C10 H10 0.9500
C21 H21A 0.9900
C21 H21B 0.9900
C22 H22A 0.9800
C22 H22B 0.9800
C22 H22C 0.9800
C23 H23A 0.9800
C23 H23B 0.9800
C23 H23C 0.9800
C111 C112 1.396(2)
C111 C116 1.398(2)
C112 C113 1.391(3)
C112 H112 0.9500
C113 C114 1.382(3)
C113 H113 0.9500
C114 C115 1.388(3)
C114 H114 0.9500
C115 C116 1.386(3)
C115 H115 0.9500
C116 H116 0.9500
C121 C122 1.383(3)
C121 C126 1.389(3)
C122 C123 1.392(3)
C122 H122 0.9500
C123 C124 1.372(3)
C123 H123 0.9500
C124 C125 1.370(3)
C124 H124 0.9500
C125 C126 1.387(3)
C125 H125 0.9500
C126 H126 0.9500
P2 C221 1.8270(17)
P2 C211 1.8305(18)
P2 S22 1.9856(6)
P2 S21 2.0004(6)
C211 C216 1.384(3)
C211 C212 1.390(3)
C212 C213 1.390(3)
C212 H212 0.9500
C213 C214 1.382(3)
C213 H213 0.9500
C214 C215 1.374(3)
C214 H214 0.9500
C215 C216 1.388(3)
C215 H215 0.9500
C216 H216 0.9500
C221 C226 1.385(3)
C221 C222 1.394(3)
C222 C223 1.388(3)
C222 H222 0.9500
C223 C224 1.380(3)
C223 H223 0.9500
C224 C225 1.379(3)
C224 H224 0.9500
C225 C226 1.388(3)
C225 H225 0.9500
C226 H226 0.9500

loop_
_geom_hbond_atom_site_label_D
_geom_hbond_atom_site_label_H
_geom_hbond_atom_site_label_A
_geom_hbond_site_symmetry_A
_geom_hbond_distance_DH
_geom_hbond_distance_HA
_geom_hbond_distance_DA
_geom_hbond_angle_DHA
N1 H1 S21 . 0.85(2) 2.34(2) 3.1516(15) 160.3(19)
C21 H21B S1 . 0.9900 2.8700 3.664(2) 137.00
C22 H22C Cg2 3_767 0.99 2.75 3.621(3) 149
C23 H23A Cg1 . 0.99 2.75 3.483(2) 132
